data_7037753
loop_
_publ_author_name
'Li, Jia-Jia'
'Fan, Ting-Ting'
'Qu, Xiang-Long'
'Han, Hong-Liang'
'Li, Xia'

_publ_section_title
;
 Temperature-induced 1D lanthanide polymeric frameworks based on Lnn (n =
 2, 2, 4, 6) cores: synthesis, crystal structures and luminescence
 properties.
;
_journal_issue 7
_journal_name_full 'Dalton transactions (Cambridge, England : 2003)'
_journal_page_first 2924
_journal_page_last 2935
_journal_paper_doi 10.1039/c5dt04262c
_journal_volume 45
_journal_year 2016
_chemical_formula_sum 'C48 H22 Dy2 F12 N4 O15'
_chemical_formula_weight 1447.69
_space_group_crystal_system triclinic
_space_group_IT_number 2
_space_group_name_Hall '-P 1'
_space_group_name_H-M_alt 'P -1'
_symmetry_space_group_name_Hall '-P 1'
_symmetry_space_group_name_H-M 'P -1'
_atom_sites_solution_hydrogens mixed
_audit_creation_method SHELXL-2014/7
_audit_update_record
;
2015-12-21 deposited with the CCDC.
2015-12-22 downloaded from the CCDC.
;
_cell_angle_alpha 64.1260(10)
_cell_angle_beta 80.6990(10)
_cell_angle_gamma 65.5260(10)
_cell_formula_units_Z 2
_cell_length_a 14.0352(6)
_cell_length_b 14.0913(6)
_cell_length_c 14.8999(6)
_cell_measurement_reflns_used 9099
_cell_measurement_temperature 293(2)
_cell_measurement_theta_max 27.5664
_cell_measurement_theta_min 3.0399
_cell_volume 2412.52(18)
_computing_cell_refinement 'Bruker SMART'
_computing_data_collection 'Bruker SMART'
_computing_data_reduction 'Bruker SAINT'
_computing_molecular_graphics 'Bruker SHELXTL'
_computing_publication_material 'Bruker SHELXTL'
_computing_structure_refinement 'SHELXL-2014/7 (Sheldrick, 2014)'
_computing_structure_solution 'SHELXS-97 (Sheldrick, 1990)'
_diffrn_ambient_temperature 293(2)
_diffrn_measured_fraction_theta_full 0.998
_diffrn_measured_fraction_theta_max 0.995
_diffrn_measurement_device_type bruker-CCD
_diffrn_radiation_type MoK\a
_diffrn_radiation_wavelength 0.71073
_diffrn_reflns_av_R_equivalents 0.0876
_diffrn_reflns_av_unetI/netI 0.0447
_diffrn_reflns_laue_measured_fraction_full 0.998
_diffrn_reflns_laue_measured_fraction_max 0.995
_diffrn_reflns_limit_h_max 18
_diffrn_reflns_limit_h_min -18
_diffrn_reflns_limit_k_max 18
_diffrn_reflns_limit_k_min -18
_diffrn_reflns_limit_l_max 19
_diffrn_reflns_limit_l_min -19
_diffrn_reflns_number 49488
_diffrn_reflns_point_group_measured_fraction_full 0.998
_diffrn_reflns_point_group_measured_fraction_max 0.995
_diffrn_reflns_theta_full 25.242
_diffrn_reflns_theta_max 27.601
_diffrn_reflns_theta_min 2.985
_diffrn_source 'fine-focus sealed tube'
_exptl_absorpt_coefficient_mu 3.196
_exptl_absorpt_correction_T_max 0.5819
_exptl_absorpt_correction_T_min 0.5534
_exptl_absorpt_correction_type multi-scan
_exptl_absorpt_process_details sadabs
_exptl_crystal_colour yellow
_exptl_crystal_density_diffrn 1.993
_exptl_crystal_density_method 'not measured'
_exptl_crystal_description block
_exptl_crystal_F_000 1396
_exptl_crystal_size_max 0.210
_exptl_crystal_size_mid 0.200
_exptl_crystal_size_min 0.190
_refine_diff_density_max 1.657
_refine_diff_density_min -1.483
_refine_diff_density_rms 0.123
_refine_ls_extinction_method none
_refine_ls_goodness_of_fit_ref 1.072
_refine_ls_hydrogen_treatment constr
_refine_ls_matrix_type full
_refine_ls_number_parameters 730
_refine_ls_number_reflns 11134
_refine_ls_number_restraints 0
_refine_ls_restrained_S_all 1.072
_refine_ls_R_factor_all 0.0349
_refine_ls_R_factor_gt 0.0310
_refine_ls_shift/su_max 0.017
_refine_ls_shift/su_mean 0.001
_refine_ls_structure_factor_coef Fsqd
_refine_ls_weighting_details 'w=1/[\s^2^(Fo^2^)+(0.0301P)^2^+3.0368P] where P=(Fo^2^+2Fc^2^)/3'
_refine_ls_weighting_scheme calc
_refine_ls_wR_factor_gt 0.0763
_refine_ls_wR_factor_ref 0.0790
_reflns_Friedel_coverage 0.000
_reflns_number_gt 10158
_reflns_number_total 11134
_reflns_threshold_expression 'I > 2\s(I)'
_cod_data_source_file c5dt04262c2.cif
_cod_data_source_block 5
_cod_depositor_comments 'Adding full bibliography for 7037751--7037761.cif.'
_cod_database_code 7037753
_audit_block_doi 10.5517/cc14bprx
_shelx_shelxl_version_number 2014/7
_shelx_space_group_comment
;
The symmetry employed for this shelxl refinement is uniquely defined
by the following loop, which should always be used as a source of
symmetry information in preference to the above space-group names.
They are only intended as comments.
;
_shelx_estimated_absorpt_t_min 0.553
_shelx_estimated_absorpt_t_max 0.582

loop_
_space_group_symop_operation_xyz
'x, y, z'
'-x, -y, -z'

loop_
_atom_site_label
_atom_site_type_symbol
_atom_site_fract_x
_atom_site_fract_y
_atom_site_fract_z
_atom_site_U_iso_or_equiv
_atom_site_adp_type
_atom_site_occupancy
_atom_site_site_symmetry_order
_atom_site_calc_flag
_atom_site_refinement_flags_posn
_atom_site_refinement_flags_adp
Dy2 Dy 0.10612(2) 0.24123(2) 0.14175(2) 0.02312(5) Uani 1 1 d . .
Dy1 Dy 0.15216(2) -0.00789(2) 0.55665(2) 0.02466(5) Uani 1 1 d . .
F8 F -0.33078(19) 0.77333(17) 0.12375(18) 0.0489(6) Uani 1 1 d . .
F7 F -0.49941(18) 0.7200(2) 0.1538(2) 0.0610(7) Uani 1 1 d . .
F6 F -0.47730(18) 0.5082(2) 0.1830(2) 0.0657(8) Uani 1 1 d . .
F5 F -0.29041(18) 0.35258(19) 0.1798(2) 0.0568(7) Uani 1 1 d . .
F4 F 0.10659(19) -0.3231(2) 0.2994(2) 0.0562(6) Uani 1 1 d . .
F3 F 0.3092(2) -0.46827(19) 0.3246(2) 0.0658(8) Uani 1 1 d . .
F2 F 0.45654(18) -0.4075(2) 0.3564(2) 0.0567(6) Uani 1 1 d . .
F1 F 0.40385(16) -0.20071(19) 0.35230(19) 0.0469(5) Uani 1 1 d . .
F9 F 0.10794(18) 0.43307(19) 0.36985(19) 0.0485(6) Uani 1 1 d . .
F10 F -0.0652(2) 0.59083(17) 0.40570(19) 0.0504(6) Uani 1 1 d . .
F11 F -0.2492(2) 0.56082(19) 0.4421(2) 0.0612(7) Uani 1 1 d . .
F12 F -0.26068(16) 0.37868(18) 0.44271(19) 0.0488(6) Uani 1 1 d . .
O6 O -0.02614(19) 0.42494(19) 0.1156(2) 0.0409(6) Uani 1 1 d . .
O5 O -0.0804(2) 0.28668(19) 0.1844(2) 0.0473(7) Uani 1 1 d . .
O8 O -0.0900(2) 0.6245(2) 0.18746(18) 0.0446(6) Uani 1 1 d . .
O7 O -0.1094(2) 0.6780(2) 0.02514(16) 0.0342(5) Uani 1 1 d . .
O4 O -0.0059(2) -0.0535(2) 0.21303(18) 0.0429(6) Uani 1 1 d . .
O3 O -0.01132(18) -0.10120(19) 0.37646(16) 0.0310(5) Uani 1 1 d . .
O2 O 0.1456(2) 0.04907(19) 0.25691(18) 0.0370(6) Uani 1 1 d . .
O1 O 0.2146(2) -0.0393(2) 0.41061(19) 0.0424(6) Uani 1 1 d . .
O10 O 0.17410(18) 0.16030(19) 0.44898(17) 0.0322(5) Uani 1 1 d . .
O9 O 0.1354(2) 0.24209(19) 0.28663(16) 0.0337(5) Uani 1 1 d . .
O12 O -0.1661(2) 0.1923(2) 0.4084(2) 0.0510(7) Uani 1 1 d . .
O11 O 0.0038(2) 0.10664(18) 0.43434(17) 0.0371(6) Uani 1 1 d . .
O13 O 0.1597(2) -0.11622(19) 0.73462(18) 0.0359(5) Uani 1 1 d . .
H13C H 0.1277 -0.0648 0.7668 0.054 Uiso 1 1 d R U
H13D H 0.2315 -0.1612 0.7568 0.054 Uiso 1 1 d R U
O14 O 0.0649(3) 0.1324(3) 0.0790(2) 0.0683(10) Uani 1 1 d . .
H14C H 0.0287 0.1819 0.0157 0.102 Uiso 1 1 d R U
H14D H 0.0211 0.0969 0.1254 0.102 Uiso 1 1 d R U
N1 N 0.3468(2) -0.1307(2) 0.5865(2) 0.0285(6) Uani 1 1 d . .
N2 N 0.2558(2) 0.0514(2) 0.63518(19) 0.0280(5) Uani 1 1 d . .
N4 N 0.2063(2) 0.3685(2) 0.1115(2) 0.0309(6) Uani 1 1 d . .
N3 N 0.2989(2) 0.1531(2) 0.1199(2) 0.0319(6) Uani 1 1 d . .
C1 C 0.3912(3) -0.2243(3) 0.5692(3) 0.0389(8) Uani 1 1 d . .
H1A H 0.3482 -0.2505 0.5532 0.047 Uiso 1 1 calc R U
C2 C 0.4992(3) -0.2853(3) 0.5737(3) 0.0486(10) Uani 1 1 d . .
H2A H 0.5271 -0.3516 0.5626 0.058 Uiso 1 1 calc R U
C3 C 0.5630(3) -0.2466(3) 0.5946(3) 0.0460(9) Uani 1 1 d . .
H3A H 0.6353 -0.2853 0.5962 0.055 Uiso 1 1 calc R U
C4 C 0.5200(3) -0.1484(3) 0.6137(3) 0.0344(7) Uani 1 1 d . .
C5 C 0.5814(3) -0.1002(4) 0.6340(3) 0.0430(9) Uani 1 1 d . .
H5A H 0.6541 -0.1352 0.6349 0.052 Uiso 1 1 calc R U
C6 C 0.5368(3) -0.0059(4) 0.6518(3) 0.0440(9) Uani 1 1 d . .
H6A H 0.5788 0.0252 0.6621 0.053 Uiso 1 1 calc R U
C7 C 0.4253(3) 0.0478(3) 0.6551(3) 0.0346(7) Uani 1 1 d . .
C8 C 0.3742(3) 0.1417(3) 0.6806(3) 0.0433(9) Uani 1 1 d . .
H8A H 0.4132 0.1740 0.6938 0.052 Uiso 1 1 calc R U
C9 C 0.2685(3) 0.1853(3) 0.6860(3) 0.0410(8) Uani 1 1 d . .
H9A H 0.2345 0.2446 0.7065 0.049 Uiso 1 1 calc R U
C10 C 0.2113(3) 0.1393(3) 0.6601(3) 0.0340(7) Uani 1 1 d . .
H10A H 0.1386 0.1723 0.6603 0.041 Uiso 1 1 calc R U
C11 C 0.3616(2) 0.0046(3) 0.6340(2) 0.0273(6) Uani 1 1 d . .
C12 C 0.4103(2) -0.0944(3) 0.6109(2) 0.0282(6) Uani 1 1 d . .
C22 C 0.1609(3) 0.4730(3) 0.1089(3) 0.0429(9) Uani 1 1 d . .
H13A H 0.0883 0.5052 0.1110 0.052 Uiso 1 1 calc R U
C21 C 0.2173(4) 0.5369(4) 0.1031(4) 0.0618(13) Uani 1 1 d . .
H14A H 0.1826 0.6098 0.1019 0.074 Uiso 1 1 calc R U
C20 C 0.3229(4) 0.4920(5) 0.0991(4) 0.0680(14) Uani 1 1 d . .
H15A H 0.3612 0.5338 0.0958 0.082 Uiso 1 1 calc R U
C19 C 0.3749(3) 0.3820(4) 0.1000(3) 0.0500(10) Uani 1 1 d . .
C18 C 0.4855(4) 0.3288(5) 0.0950(4) 0.0663(14) Uani 1 1 d . .
H17A H 0.5270 0.3669 0.0926 0.080 Uiso 1 1 calc R U
C17 C 0.5313(3) 0.2249(5) 0.0937(4) 0.0644(13) Uani 1 1 d . .
H18A H 0.6036 0.1934 0.0881 0.077 Uiso 1 1 calc R U
C16 C 0.4703(3) 0.1618(4) 0.1008(3) 0.0455(9) Uani 1 1 d . .
C15 C 0.5144(3) 0.0521(4) 0.1012(3) 0.0525(11) Uani 1 1 d . .
H20A H 0.5863 0.0173 0.0953 0.063 Uiso 1 1 calc R U
C14 C 0.4511(4) -0.0026(4) 0.1104(3) 0.0538(11) Uani 1 1 d . .
H21A H 0.4792 -0.0749 0.1100 0.065 Uiso 1 1 calc R U
C13 C 0.3440(3) 0.0498(3) 0.1203(3) 0.0413(8) Uani 1 1 d . .
H22A H 0.3020 0.0104 0.1276 0.050 Uiso 1 1 calc R U
C24 C 0.3605(3) 0.2099(3) 0.1089(2) 0.0348(7) Uani 1 1 d . .
C23 C 0.3121(3) 0.3232(3) 0.1072(3) 0.0353(7) Uani 1 1 d . .
C33 C -0.0982(3) 0.3912(3) 0.1508(2) 0.0280(6) Uani 1 1 d . .
C34 C -0.2054(3) 0.4779(3) 0.1519(2) 0.0292(7) Uani 1 1 d . .
C35 C -0.2942(3) 0.4534(3) 0.1685(3) 0.0376(8) Uani 1 1 d . .
C36 C -0.3900(3) 0.5326(3) 0.1682(3) 0.0403(8) Uani 1 1 d . .
C37 C -0.4038(3) 0.6413(3) 0.1550(3) 0.0429(9) Uani 1 1 d . .
C38 C -0.3164(3) 0.6667(3) 0.1387(3) 0.0354(7) Uani 1 1 d . .
C39 C -0.2177(3) 0.5888(3) 0.1358(2) 0.0286(6) Uani 1 1 d . .
C40 C -0.1295(3) 0.6315(2) 0.1163(2) 0.0277(6) Uani 1 1 d . .
C32 C 0.0339(2) -0.1054(3) 0.2980(2) 0.0273(6) Uani 1 1 d . .
C31 C 0.1486(3) -0.1837(3) 0.3113(2) 0.0274(6) Uani 1 1 d . .
C30 C 0.1789(3) -0.2905(3) 0.3114(3) 0.0366(8) Uani 1 1 d . .
C29 C 0.2819(3) -0.3658(3) 0.3256(3) 0.0425(9) Uani 1 1 d . .
C28 C 0.3570(3) -0.3348(3) 0.3404(3) 0.0378(8) Uani 1 1 d . .
C27 C 0.3271(3) -0.2279(3) 0.3402(3) 0.0321(7) Uani 1 1 d . .
C26 C 0.2243(2) -0.1516(3) 0.3273(2) 0.0266(6) Uani 1 1 d . .
C25 C 0.1924(2) -0.0368(3) 0.3330(2) 0.0266(6) Uani 1 1 d . .
C41 C 0.1159(2) 0.2319(2) 0.3741(2) 0.0253(6) Uani 1 1 d . .
C42 C 0.0150(2) 0.3187(2) 0.3918(2) 0.0244(6) Uani 1 1 d . .
C43 C 0.0179(3) 0.4164(3) 0.3895(2) 0.0286(6) Uani 1 1 d . .
C44 C -0.0695(3) 0.4975(3) 0.4067(3) 0.0324(7) Uani 1 1 d . .
C45 C -0.1627(3) 0.4828(3) 0.4247(3) 0.0348(7) Uani 1 1 d . .
C46 C -0.1667(3) 0.3856(3) 0.4252(2) 0.0307(7) Uani 1 1 d . .
C47 C -0.0785(2) 0.3016(2) 0.4112(2) 0.0247(6) Uani 1 1 d . .
C48 C -0.0795(3) 0.1921(3) 0.4183(2) 0.0284(7) Uani 1 1 d . .
O15 O 0.0331(5) 0.1882(4) 0.8894(3) 0.130(2) Uani 1 1 d . .
H15C H -0.0122 0.1570 0.8808 0.195 Uiso 1 1 d R U
H15E H 0.0315 0.2539 0.8296 0.195 Uiso 1 1 d R U

loop_
_atom_site_aniso_label
_atom_site_aniso_U_11
_atom_site_aniso_U_22
_atom_site_aniso_U_33
_atom_site_aniso_U_23
_atom_site_aniso_U_13
_atom_site_aniso_U_12
Dy2 0.02623(8) 0.01858(7) 0.02101(8) -0.00537(5) 0.00206(5) -0.00894(6)
Dy1 0.02435(8) 0.02026(7) 0.02604(8) -0.00956(6) -0.00334(6) -0.00417(6)
F8 0.0513(13) 0.0290(10) 0.0620(15) -0.0221(10) 0.0092(11) -0.0107(10)
F7 0.0326(12) 0.0457(13) 0.0855(19) -0.0261(13) 0.0154(12) -0.0038(10)
F6 0.0322(12) 0.0577(15) 0.109(2) -0.0337(15) 0.0114(13) -0.0234(11)
F5 0.0392(12) 0.0337(11) 0.098(2) -0.0234(12) 0.0037(12) -0.0187(10)
F4 0.0511(14) 0.0431(13) 0.0894(19) -0.0322(13) -0.0070(13) -0.0237(11)
F3 0.0630(16) 0.0312(12) 0.107(2) -0.0381(13) -0.0067(15) -0.0083(11)
F2 0.0361(12) 0.0395(12) 0.0842(19) -0.0300(12) -0.0003(12) 0.0003(10)
F1 0.0292(10) 0.0452(12) 0.0748(16) -0.0309(12) 0.0029(10) -0.0160(9)
F9 0.0433(12) 0.0405(11) 0.0760(16) -0.0264(11) 0.0041(11) -0.0275(10)
F10 0.0642(15) 0.0264(10) 0.0708(16) -0.0250(10) -0.0011(12) -0.0203(10)
F11 0.0517(14) 0.0319(11) 0.094(2) -0.0339(13) 0.0211(14) -0.0094(10)
F12 0.0314(11) 0.0384(11) 0.0757(16) -0.0237(11) 0.0121(11) -0.0164(9)
O6 0.0299(12) 0.0217(11) 0.0588(16) -0.0083(11) 0.0084(11) -0.0102(10)
O5 0.0317(13) 0.0199(11) 0.0744(19) -0.0060(12) 0.0057(13) -0.0115(10)
O8 0.0601(17) 0.0534(16) 0.0271(12) -0.0110(11) -0.0051(11) -0.0319(14)
O7 0.0426(14) 0.0350(12) 0.0223(11) -0.0052(9) 0.0034(10) -0.0204(11)
O4 0.0440(15) 0.0464(15) 0.0286(12) -0.0105(11) -0.0051(11) -0.0118(12)
O3 0.0300(12) 0.0305(11) 0.0278(11) -0.0108(9) 0.0015(9) -0.0090(9)
O2 0.0536(15) 0.0233(11) 0.0314(12) -0.0067(10) -0.0036(11) -0.0155(11)
O1 0.0500(16) 0.0355(13) 0.0363(13) -0.0202(11) -0.0073(11) -0.0031(12)
O10 0.0315(12) 0.0287(11) 0.0269(11) -0.0059(9) -0.0022(9) -0.0076(10)
O9 0.0450(14) 0.0315(12) 0.0259(11) -0.0109(9) 0.0053(10) -0.0184(11)
O12 0.0489(16) 0.0569(17) 0.079(2) -0.0446(16) 0.0233(15) -0.0393(14)
O11 0.0580(16) 0.0186(10) 0.0304(12) -0.0088(9) -0.0021(11) -0.0110(11)
O13 0.0428(14) 0.0245(11) 0.0328(12) -0.0044(9) 0.0001(10) -0.0138(10)
O14 0.137(3) 0.0642(19) 0.0285(14) -0.0063(13) -0.0034(16) -0.074(2)
N1 0.0249(13) 0.0241(12) 0.0335(14) -0.0097(11) 0.0004(11) -0.0089(10)
N2 0.0313(14) 0.0252(12) 0.0262(13) -0.0076(10) -0.0020(11) -0.0121(11)
N4 0.0334(15) 0.0312(14) 0.0299(14) -0.0124(11) 0.0053(11) -0.0160(12)
N3 0.0292(14) 0.0293(13) 0.0293(14) -0.0104(11) 0.0027(11) -0.0065(11)
C1 0.0304(18) 0.0329(17) 0.055(2) -0.0215(16) -0.0011(16) -0.0095(14)
C2 0.039(2) 0.037(2) 0.065(3) -0.0269(19) -0.0049(19) -0.0016(16)
C3 0.0244(17) 0.049(2) 0.055(2) -0.0233(19) -0.0032(16) -0.0012(15)
C4 0.0258(16) 0.0404(18) 0.0321(17) -0.0110(14) 0.0012(13) -0.0127(14)
C5 0.0264(17) 0.062(2) 0.040(2) -0.0170(18) 0.0002(14) -0.0207(17)
C6 0.037(2) 0.061(2) 0.043(2) -0.0180(18) 0.0008(16) -0.0305(19)
C7 0.0388(19) 0.0382(18) 0.0298(16) -0.0088(14) -0.0011(14) -0.0226(15)
C8 0.053(2) 0.043(2) 0.045(2) -0.0131(17) -0.0085(17) -0.0298(18)
C9 0.053(2) 0.0339(18) 0.044(2) -0.0179(16) -0.0041(17) -0.0199(17)
C10 0.0325(17) 0.0293(16) 0.0416(19) -0.0140(14) -0.0036(14) -0.0122(14)
C11 0.0307(16) 0.0275(15) 0.0231(14) -0.0049(12) -0.0006(12) -0.0162(13)
C12 0.0263(15) 0.0306(15) 0.0236(14) -0.0052(12) -0.0006(12) -0.0131(13)
C22 0.040(2) 0.041(2) 0.057(2) -0.0259(18) 0.0102(17) -0.0223(17)
C21 0.060(3) 0.055(3) 0.093(4) -0.044(3) 0.014(3) -0.033(2)
C20 0.067(3) 0.072(3) 0.092(4) -0.042(3) 0.011(3) -0.047(3)
C19 0.041(2) 0.063(3) 0.060(3) -0.032(2) 0.0112(19) -0.029(2)
C18 0.042(2) 0.088(4) 0.089(4) -0.043(3) 0.010(2) -0.039(3)
C17 0.029(2) 0.086(4) 0.072(3) -0.031(3) 0.006(2) -0.020(2)
C16 0.0286(18) 0.054(2) 0.041(2) -0.0150(18) 0.0044(15) -0.0099(17)
C15 0.0314(19) 0.055(2) 0.044(2) -0.0169(19) 0.0020(17) 0.0040(18)
C14 0.054(3) 0.041(2) 0.044(2) -0.0160(18) 0.0056(19) -0.0005(19)
C13 0.044(2) 0.0333(18) 0.0386(19) -0.0157(15) 0.0069(16) -0.0083(16)
C24 0.0298(17) 0.0406(18) 0.0262(16) -0.0083(14) 0.0010(13) -0.0122(14)
C23 0.0354(18) 0.0401(18) 0.0284(16) -0.0112(14) 0.0045(14) -0.0172(15)
C33 0.0278(15) 0.0218(14) 0.0266(15) -0.0043(12) 0.0001(12) -0.0083(12)
C34 0.0275(16) 0.0258(15) 0.0280(15) -0.0077(12) 0.0009(12) -0.0083(13)
C35 0.0384(19) 0.0254(16) 0.044(2) -0.0070(14) 0.0004(15) -0.0148(14)
C36 0.0326(18) 0.0383(19) 0.046(2) -0.0155(16) 0.0008(15) -0.0122(15)
C37 0.0332(18) 0.0360(18) 0.048(2) -0.0153(16) 0.0052(16) -0.0068(15)
C38 0.0404(19) 0.0273(16) 0.0319(17) -0.0122(13) 0.0057(14) -0.0089(14)
C39 0.0332(16) 0.0252(14) 0.0233(14) -0.0076(12) 0.0017(12) -0.0103(13)
C40 0.0323(16) 0.0196(13) 0.0247(15) -0.0065(11) 0.0021(12) -0.0073(12)
C32 0.0302(16) 0.0238(14) 0.0304(16) -0.0106(12) 0.0034(12) -0.0144(12)
C31 0.0303(16) 0.0239(14) 0.0287(15) -0.0113(12) 0.0047(12) -0.0119(13)
C30 0.0386(19) 0.0285(16) 0.046(2) -0.0149(15) 0.0009(15) -0.0161(14)
C29 0.046(2) 0.0234(16) 0.057(2) -0.0198(16) 0.0033(18) -0.0099(15)
C28 0.0332(18) 0.0263(16) 0.048(2) -0.0167(15) 0.0034(15) -0.0054(14)
C27 0.0292(16) 0.0283(15) 0.0400(18) -0.0147(14) 0.0015(14) -0.0117(13)
C26 0.0292(16) 0.0236(14) 0.0252(15) -0.0090(12) 0.0048(12) -0.0112(12)
C25 0.0297(16) 0.0229(14) 0.0272(15) -0.0109(12) 0.0048(12) -0.0111(12)
C41 0.0309(16) 0.0219(14) 0.0269(15) -0.0093(12) 0.0044(12) -0.0158(12)
C42 0.0289(15) 0.0206(13) 0.0226(14) -0.0059(11) -0.0003(11) -0.0115(12)
C43 0.0311(16) 0.0288(15) 0.0313(16) -0.0111(13) -0.0004(13) -0.0175(13)
C44 0.047(2) 0.0193(14) 0.0339(17) -0.0104(13) -0.0032(14) -0.0144(14)
C45 0.0373(18) 0.0216(14) 0.0403(18) -0.0125(13) 0.0035(15) -0.0079(13)
C46 0.0296(16) 0.0235(14) 0.0346(17) -0.0073(13) 0.0019(13) -0.0115(13)
C47 0.0341(16) 0.0173(13) 0.0236(14) -0.0054(11) 0.0003(12) -0.0140(12)
C48 0.0405(18) 0.0286(15) 0.0249(15) -0.0124(12) 0.0084(13) -0.0226(14)
O15 0.282(7) 0.118(4) 0.042(2) -0.006(2) -0.030(3) -0.142(5)

loop_
_atom_type_symbol
_atom_type_description
_atom_type_scat_dispersion_real
_atom_type_scat_dispersion_imag
_atom_type_scat_source
C C 0.0033 0.0016 'International Tables Vol C Tables 4.2.6.8 and 6.1.1.4'
H H 0.0000 0.0000 'International Tables Vol C Tables 4.2.6.8 and 6.1.1.4'
Dy Dy -0.1892 4.4098 'International Tables Vol C Tables 4.2.6.8 and 6.1.1.4'
F F 0.0171 0.0103 'International Tables Vol C Tables 4.2.6.8 and 6.1.1.4'
N N 0.0061 0.0033 'International Tables Vol C Tables 4.2.6.8 and 6.1.1.4'
O O 0.0106 0.0060 'International Tables Vol C Tables 4.2.6.8 and 6.1.1.4'

loop_
_geom_angle_atom_site_label_1
_geom_angle_atom_site_label_2
_geom_angle_atom_site_label_3
_geom_angle
_geom_angle_site_symmetry_1
_geom_angle_site_symmetry_3
O7 Dy2 O9 146.40(8) 2_565 .
O7 Dy2 O2 131.83(9) 2_565 .
O9 Dy2 O2 77.00(8) . .
O7 Dy2 O6 82.00(9) 2_565 .
O9 Dy2 O6 83.37(9) . .
O2 Dy2 O6 137.94(9) . .
O7 Dy2 O14 71.78(9) 2_565 .
O9 Dy2 O14 141.61(9) . .
O2 Dy2 O14 66.71(9) . .
O6 Dy2 O14 115.50(12) . .
O7 Dy2 O5 105.92(10) 2_565 .
O9 Dy2 O5 88.61(10) . .
O2 Dy2 O5 89.54(8) . .
O6 Dy2 O5 52.81(8) . .
O14 Dy2 O5 79.29(12) . .
O7 Dy2 N3 81.08(9) 2_565 .
O9 Dy2 N3 90.53(9) . .
O2 Dy2 N3 78.68(9) . .
O6 Dy2 N3 138.84(8) . .
O14 Dy2 N3 94.15(12) . .
O5 Dy2 N3 168.07(8) . .
O7 Dy2 N4 78.07(9) 2_565 .
O9 Dy2 N4 68.99(8) . .
O2 Dy2 N4 128.68(9) . .
O6 Dy2 N4 75.11(9) . .
O14 Dy2 N4 145.67(10) . .
O5 Dy2 N4 125.59(9) . .
N3 Dy2 N4 64.80(9) . .
O7 Dy2 C33 94.10(9) 2_565 .
O9 Dy2 C33 85.62(9) . .
O2 Dy2 C33 114.49(9) . .
O6 Dy2 C33 26.15(8) . .
O14 Dy2 C33 97.95(12) . .
O5 Dy2 C33 26.67(8) . .
N3 Dy2 C33 164.88(9) . .
N4 Dy2 C33 100.24(9) . .
O10 Dy1 O3 87.81(8) . 2_556
O10 Dy1 O12 150.37(9) . 2_556
O3 Dy1 O12 117.51(9) 2_556 2_556
O10 Dy1 O1 76.98(9) . .
O3 Dy1 O1 144.14(8) 2_556 .
O12 Dy1 O1 73.43(10) 2_556 .
O10 Dy1 O13 135.78(8) . .
O3 Dy1 O13 72.51(8) 2_556 .
O12 Dy1 O13 70.67(10) 2_556 .
O1 Dy1 O13 138.98(8) . .
O10 Dy1 O11 72.82(8) . .
O3 Dy1 O11 71.24(8) 2_556 .
O12 Dy1 O11 99.68(10) 2_556 .
O1 Dy1 O11 73.27(9) . .
O13 Dy1 O11 131.75(9) . .
O10 Dy1 N1 95.12(8) . .
O3 Dy1 N1 141.10(9) 2_556 .
O12 Dy1 N1 75.13(9) 2_556 .
O1 Dy1 N1 73.37(9) . .
O13 Dy1 N1 78.80(9) . .
O11 Dy1 N1 146.30(9) . .
O10 Dy1 N2 66.39(8) . .
O3 Dy1 N2 82.08(8) 2_556 .
O12 Dy1 N2 128.60(10) 2_556 .
O1 Dy1 N2 119.25(9) . .
O13 Dy1 N2 71.82(8) . .
O11 Dy1 N2 131.61(8) . .
N1 Dy1 N2 64.10(9) . .
C33 O6 Dy2 95.87(19) . .
C33 O5 Dy2 91.31(19) . .
C40 O7 Dy2 167.6(2) . 2_565
C32 O3 Dy1 145.1(2) . 2_556
C25 O2 Dy2 151.9(2) . .
C25 O1 Dy1 146.9(2) . .
C41 O10 Dy1 122.3(2) . .
C41 O9 Dy2 154.0(2) . .
C48 O12 Dy1 111.0(2) . 2_556
C48 O11 Dy1 138.0(2) . .
Dy1 O13 H13C 109.4 . .
Dy1 O13 H13D 109.4 . .
H13C O13 H13D 109.5 . .
Dy2 O14 H14C 109.7 . .
Dy2 O14 H14D 109.3 . .
H14C O14 H14D 109.5 . .
C1 N1 C12 117.8(3) . .
C1 N1 Dy1 122.3(2) . .
C12 N1 Dy1 119.6(2) . .
C10 N2 C11 118.1(3) . .
C10 N2 Dy1 122.6(2) . .
C11 N2 Dy1 118.1(2) . .
C22 N4 C23 118.0(3) . .
C22 N4 Dy2 123.3(2) . .
C23 N4 Dy2 118.4(2) . .
C13 N3 C24 118.0(3) . .
C13 N3 Dy2 121.6(3) . .
C24 N3 Dy2 120.4(2) . .
N1 C1 C2 123.2(4) . .
N1 C1 H1A 118.4 . .
C2 C1 H1A 118.4 . .
C3 C2 C1 119.1(4) . .
C3 C2 H2A 120.5 . .
C1 C2 H2A 120.5 . .
C2 C3 C4 119.9(3) . .
C2 C3 H3A 120.0 . .
C4 C3 H3A 120.0 . .
C3 C4 C12 117.2(3) . .
C3 C4 C5 123.6(3) . .
C12 C4 C5 119.2(3) . .
C6 C5 C4 121.5(3) . .
C6 C5 H5A 119.2 . .
C4 C5 H5A 119.2 . .
C5 C6 C7 120.9(3) . .
C5 C6 H6A 119.5 . .
C7 C6 H6A 119.5 . .
C8 C7 C11 116.9(3) . .
C8 C7 C6 123.5(3) . .
C11 C7 C6 119.6(3) . .
C9 C8 C7 120.3(3) . .
C9 C8 H8A 119.9 . .
C7 C8 H8A 119.9 . .
C8 C9 C10 118.7(3) . .
C8 C9 H9A 120.6 . .
C10 C9 H9A 120.6 . .
N2 C10 C9 123.1(3) . .
N2 C10 H10A 118.4 . .
C9 C10 H10A 118.4 . .
N2 C11 C7 122.7(3) . .
N2 C11 C12 118.1(3) . .
C7 C11 C12 119.2(3) . .
N1 C12 C4 122.7(3) . .
N1 C12 C11 117.7(3) . .
C4 C12 C11 119.6(3) . .
N4 C22 C21 122.9(4) . .
N4 C22 H13A 118.6 . .
C21 C22 H13A 118.6 . .
C20 C21 C22 119.4(4) . .
C20 C21 H14A 120.3 . .
C22 C21 H14A 120.3 . .
C21 C20 C19 120.0(4) . .
C21 C20 H15A 120.0 . .
C19 C20 H15A 120.0 . .
C23 C19 C20 116.8(4) . .
C23 C19 C18 119.5(4) . .
C20 C19 C18 123.7(4) . .
C17 C18 C19 121.5(4) . .
C17 C18 H17A 119.3 . .
C19 C18 H17A 119.3 . .
C18 C17 C16 120.9(4) . .
C18 C17 H18A 119.6 . .
C16 C17 H18A 119.6 . .
C15 C16 C24 117.3(4) . .
C15 C16 C17 123.2(4) . .
C24 C16 C17 119.5(4) . .
C14 C15 C16 119.3(4) . .
C14 C15 H20A 120.4 . .
C16 C15 H20A 120.4 . .
C15 C14 C13 119.8(4) . .
C15 C14 H21A 120.1 . .
C13 C14 H21A 120.1 . .
N3 C13 C14 123.1(4) . .
N3 C13 H22A 118.5 . .
C14 C13 H22A 118.5 . .
N3 C24 C16 122.5(3) . .
N3 C24 C23 118.5(3) . .
C16 C24 C23 119.0(3) . .
N4 C23 C19 122.9(3) . .
N4 C23 C24 117.5(3) . .
C19 C23 C24 119.6(3) . .
O6 C33 O5 120.0(3) . .
O6 C33 C34 118.3(3) . .
O5 C33 C34 121.7(3) . .
O6 C33 Dy2 57.98(16) . .
O5 C33 Dy2 62.03(17) . .
C34 C33 Dy2 176.3(2) . .
C35 C34 C39 118.1(3) . .
C35 C34 C33 122.3(3) . .
C39 C34 C33 119.6(3) . .
F5 C35 C36 116.3(3) . .
F5 C35 C34 122.1(3) . .
C36 C35 C34 121.6(3) . .
C35 C36 F6 121.1(3) . .
C35 C36 C37 121.4(3) . .
F6 C36 C37 117.5(3) . .
F7 C37 C38 121.2(3) . .
F7 C37 C36 121.0(3) . .
C38 C37 C36 117.7(3) . .
F8 C38 C37 117.3(3) . .
F8 C38 C39 120.3(3) . .
C37 C38 C39 122.4(3) . .
C38 C39 C34 118.8(3) . .
C38 C39 C40 115.6(3) . .
C34 C39 C40 125.6(3) . .
O8 C40 O7 126.5(3) . .
O8 C40 C39 118.3(3) . .
O7 C40 C39 115.1(3) . .
O4 C32 O3 126.6(3) . .
O4 C32 C31 118.3(3) . .
O3 C32 C31 115.0(3) . .
C30 C31 C26 119.4(3) . .
C30 C31 C32 119.5(3) . .
C26 C31 C32 121.0(3) . .
F4 C30 C29 118.6(3) . .
F4 C30 C31 119.7(3) . .
C29 C30 C31 121.7(3) . .
F3 C29 C30 120.5(4) . .
F3 C29 C28 120.1(3) . .
C30 C29 C28 119.5(3) . .
F2 C28 C29 120.2(3) . .
F2 C28 C27 120.7(3) . .
C29 C28 C27 119.1(3) . .
F1 C27 C26 120.8(3) . .
F1 C27 C28 116.7(3) . .
C26 C27 C28 122.5(3) . .
C27 C26 C31 117.9(3) . .
C27 C26 C25 121.6(3) . .
C31 C26 C25 120.5(3) . .
O1 C25 O2 127.9(3) . .
O1 C25 C26 117.1(3) . .
O2 C25 C26 115.0(3) . .
O9 C41 O10 126.4(3) . .
O9 C41 C42 117.5(3) . .
O10 C41 C42 116.0(3) . .
C43 C42 C47 120.0(3) . .
C43 C42 C41 117.9(3) . .
C47 C42 C41 122.1(3) . .
F9 C43 C44 118.9(3) . .
F9 C43 C42 119.9(3) . .
C44 C43 C42 121.2(3) . .
F10 C44 C43 120.7(3) . .
F10 C44 C45 119.7(3) . .
C43 C44 C45 119.6(3) . .
F11 C45 C44 120.7(3) . .
F11 C45 C46 119.8(3) . .
C44 C45 C46 119.5(3) . .
F12 C46 C47 123.1(3) . .
F12 C46 C45 115.5(3) . .
C47 C46 C45 121.4(3) . .
C46 C47 C42 118.2(3) . .
C46 C47 C48 122.3(3) . .
C42 C47 C48 119.5(3) . .
O11 C48 O12 123.2(3) . .
O11 C48 C47 119.7(3) . .
O12 C48 C47 117.0(3) . .
H15C O15 H15E 109.5 . .

loop_
_geom_bond_atom_site_label_1
_geom_bond_atom_site_label_2
_geom_bond_distance
_geom_bond_site_symmetry_2
Dy2 O7 2.240(2) 2_565
Dy2 O9 2.268(2) .
Dy2 O2 2.365(2) .
Dy2 O6 2.382(2) .
Dy2 O14 2.391(3) .
Dy2 O5 2.468(2) .
Dy2 N3 2.500(3) .
Dy2 N4 2.565(3) .
Dy2 C33 2.794(3) .
Dy1 O10 2.326(2) .
Dy1 O3 2.334(2) 2_556
Dy1 O12 2.344(3) 2_556
Dy1 O1 2.367(3) .
Dy1 O13 2.408(2) .
Dy1 O11 2.478(3) .
Dy1 N1 2.541(3) .
Dy1 N2 2.568(3) .
F8 C38 1.349(4) .
F7 C37 1.338(4) .
F6 C36 1.365(4) .
F5 C35 1.335(4) .
F4 C30 1.338(4) .
F3 C29 1.338(4) .
F2 C28 1.329(4) .
F1 C27 1.343(4) .
F9 C43 1.343(4) .
F10 C44 1.335(4) .
F11 C45 1.338(4) .
F12 C46 1.338(4) .
O6 C33 1.238(4) .
O5 C33 1.254(4) .
O8 C40 1.223(4) .
O7 C40 1.267(4) .
O7 Dy2 2.240(2) 2_565
O4 C32 1.238(4) .
O3 C32 1.250(4) .
O3 Dy1 2.334(2) 2_556
O2 C25 1.252(4) .
O1 C25 1.227(4) .
O10 C41 1.249(4) .
O9 C41 1.244(4) .
O12 C48 1.246(4) .
O12 Dy1 2.344(3) 2_556
O11 C48 1.244(4) .
O13 H13C 0.9599 .
O13 H13D 0.9599 .
O14 H14C 0.9600 .
O14 H14D 0.9600 .
N1 C1 1.327(4) .
N1 C12 1.354(4) .
N2 C10 1.322(4) .
N2 C11 1.353(4) .
N4 C22 1.326(5) .
N4 C23 1.355(4) .
N3 C13 1.323(5) .
N3 C24 1.352(5) .
C1 C2 1.395(5) .
C1 H1A 0.9300 .
C2 C3 1.356(6) .
C2 H2A 0.9300 .
C3 C4 1.400(5) .
C3 H3A 0.9300 .
C4 C12 1.405(4) .
C4 C5 1.430(5) .
C5 C6 1.338(6) .
C5 H5A 0.9300 .
C6 C7 1.432(5) .
C6 H6A 0.9300 .
C7 C8 1.405(5) .
C7 C11 1.405(5) .
C8 C9 1.355(6) .
C8 H8A 0.9300 .
C9 C10 1.400(5) .
C9 H9A 0.9300 .
C10 H10A 0.9300 .
C11 C12 1.444(5) .
C22 C21 1.394(6) .
C22 H13A 0.9300 .
C21 C20 1.352(7) .
C21 H14A 0.9300 .
C20 C19 1.409(7) .
C20 H15A 0.9300 .
C19 C23 1.404(5) .
C19 C18 1.423(6) .
C18 C17 1.341(7) .
C18 H17A 0.9300 .
C17 C16 1.434(7) .
C17 H18A 0.9300 .
C16 C15 1.404(6) .
C16 C24 1.412(5) .
C15 C14 1.356(7) .
C15 H20A 0.9300 .
C14 C13 1.389(6) .
C14 H21A 0.9300 .
C13 H22A 0.9300 .
C24 C23 1.443(5) .
C33 C34 1.499(4) .
C34 C35 1.384(5) .
C34 C39 1.412(4) .
C35 C36 1.345(5) .
C36 C37 1.387(5) .
C37 C38 1.372(5) .
C38 C39 1.374(5) .
C39 C40 1.525(5) .
C32 C31 1.513(4) .
C31 C30 1.383(4) .
C31 C26 1.402(5) .
C30 C29 1.375(5) .
C29 C28 1.376(6) .
C28 C27 1.384(5) .
C27 C26 1.378(4) .
C26 C25 1.527(4) .
C41 C42 1.516(4) .
C42 C43 1.380(4) .
C42 C47 1.392(4) .
C43 C44 1.367(5) .
C44 C45 1.374(5) .
C45 C46 1.391(5) .
C46 C47 1.377(4) .
C47 C48 1.507(4) .
O15 H15C 0.9600 .
O15 H15E 0.9601 .

loop_
_geom_torsion_atom_site_label_1
_geom_torsion_atom_site_label_2
_geom_torsion_atom_site_label_3
_geom_torsion_atom_site_label_4
_geom_torsion
_geom_torsion_site_symmetry_1
C12 N1 C1 C2 -0.8(5) .
Dy1 N1 C1 C2 172.2(3) .
N1 C1 C2 C3 -1.5(6) .
C1 C2 C3 C4 1.6(7) .
C2 C3 C4 C12 0.4(6) .
C2 C3 C4 C5 -178.5(4) .
C3 C4 C5 C6 179.9(4) .
C12 C4 C5 C6 1.0(5) .
C4 C5 C6 C7 2.6(6) .
C5 C6 C7 C8 175.2(4) .
C5 C6 C7 C11 -3.5(5) .
C11 C7 C8 C9 1.3(5) .
C6 C7 C8 C9 -177.4(4) .
C7 C8 C9 C10 -3.7(6) .
C11 N2 C10 C9 -0.6(5) .
Dy1 N2 C10 C9 -168.2(3) .
C8 C9 C10 N2 3.5(6) .
C10 N2 C11 C7 -2.0(4) .
Dy1 N2 C11 C7 166.2(2) .
C10 N2 C11 C12 177.5(3) .
Dy1 N2 C11 C12 -14.3(3) .
C8 C7 C11 N2 1.7(5) .
C6 C7 C11 N2 -179.6(3) .
C8 C7 C11 C12 -177.8(3) .
C6 C7 C11 C12 0.9(5) .
C1 N1 C12 C4 3.1(5) .
Dy1 N1 C12 C4 -170.1(2) .
C1 N1 C12 C11 -177.3(3) .
Dy1 N1 C12 C11 9.5(4) .
C3 C4 C12 N1 -2.9(5) .
C5 C4 C12 N1 176.1(3) .
C3 C4 C12 C11 177.5(3) .
C5 C4 C12 C11 -3.5(5) .
N2 C11 C12 N1 3.4(4) .
C7 C11 C12 N1 -177.1(3) .
N2 C11 C12 C4 -177.0(3) .
C7 C11 C12 C4 2.5(4) .
C23 N4 C22 C21 -0.7(6) .
Dy2 N4 C22 C21 172.9(4) .
N4 C22 C21 C20 0.5(8) .
C22 C21 C20 C19 0.5(8) .
C21 C20 C19 C23 -1.2(8) .
C21 C20 C19 C18 179.3(5) .
C23 C19 C18 C17 2.2(8) .
C20 C19 C18 C17 -178.3(5) .
C19 C18 C17 C16 -2.2(8) .
C18 C17 C16 C15 -179.0(5) .
C18 C17 C16 C24 0.3(7) .
C24 C16 C15 C14 -0.7(6) .
C17 C16 C15 C14 178.6(4) .
C16 C15 C14 C13 -0.7(6) .
C24 N3 C13 C14 0.3(5) .
Dy2 N3 C13 C14 -178.7(3) .
C15 C14 C13 N3 1.0(6) .
C13 N3 C24 C16 -1.9(5) .
Dy2 N3 C24 C16 177.1(3) .
C13 N3 C24 C23 179.3(3) .
Dy2 N3 C24 C23 -1.7(4) .
C15 C16 C24 N3 2.1(5) .
C17 C16 C24 N3 -177.2(4) .
C15 C16 C24 C23 -179.1(3) .
C17 C16 C24 C23 1.6(6) .
C22 N4 C23 C19 -0.1(5) .
Dy2 N4 C23 C19 -174.0(3) .
C22 N4 C23 C24 -179.3(3) .
Dy2 N4 C23 C24 6.8(4) .
C20 C19 C23 N4 1.1(6) .
C18 C19 C23 N4 -179.5(4) .
C20 C19 C23 C24 -179.8(4) .
C18 C19 C23 C24 -0.3(6) .
N3 C24 C23 N4 -3.5(5) .
C16 C24 C23 N4 177.7(3) .
N3 C24 C23 C19 177.3(3) .
C16 C24 C23 C19 -1.6(5) .
Dy2 O6 C33 O5 0.5(4) .
Dy2 O6 C33 C34 -179.6(3) .
Dy2 O5 C33 O6 -0.5(4) .
Dy2 O5 C33 C34 179.6(3) .
O6 C33 C34 C35 165.3(3) .
O5 C33 C34 C35 -14.8(5) .
O6 C33 C34 C39 -14.8(5) .
O5 C33 C34 C39 165.1(3) .
C39 C34 C35 F5 176.9(3) .
C33 C34 C35 F5 -3.2(6) .
C39 C34 C35 C36 0.8(5) .
C33 C34 C35 C36 -179.3(3) .
F5 C35 C36 F6 2.6(6) .
C34 C35 C36 F6 178.9(4) .
F5 C35 C36 C37 -178.8(4) .
C34 C35 C36 C37 -2.4(6) .
C35 C36 C37 F7 179.3(4) .
F6 C36 C37 F7 -2.0(6) .
C35 C36 C37 C38 2.2(6) .
F6 C36 C37 C38 -179.1(4) .
F7 C37 C38 F8 1.4(6) .
C36 C37 C38 F8 178.6(3) .
F7 C37 C38 C39 -177.5(3) .
C36 C37 C38 C39 -0.4(6) .
F8 C38 C39 C34 179.9(3) .
C37 C38 C39 C34 -1.1(5) .
F8 C38 C39 C40 0.7(5) .
C37 C38 C39 C40 179.6(3) .
C35 C34 C39 C38 0.9(5) .
C33 C34 C39 C38 -179.0(3) .
C35 C34 C39 C40 -179.9(3) .
C33 C34 C39 C40 0.2(5) .
Dy2 O7 C40 O8 -164.3(8) 2_565
Dy2 O7 C40 C39 10.8(12) 2_565
C38 C39 C40 O8 85.9(4) .
C34 C39 C40 O8 -93.3(4) .
C38 C39 C40 O7 -89.6(4) .
C34 C39 C40 O7 91.2(4) .
Dy1 O3 C32 O4 -24.4(6) 2_556
Dy1 O3 C32 C31 156.5(3) 2_556
O4 C32 C31 C30 -77.5(4) .
O3 C32 C31 C30 101.7(4) .
O4 C32 C31 C26 105.0(4) .
O3 C32 C31 C26 -75.8(4) .
C26 C31 C30 F4 177.7(3) .
C32 C31 C30 F4 0.2(5) .
C26 C31 C30 C29 -0.9(5) .
C32 C31 C30 C29 -178.4(3) .
F4 C30 C29 F3 1.9(6) .
C31 C30 C29 F3 -179.5(4) .
F4 C30 C29 C28 -178.4(4) .
C31 C30 C29 C28 0.2(6) .
F3 C29 C28 F2 -1.8(6) .
C30 C29 C28 F2 178.5(4) .
F3 C29 C28 C27 179.4(4) .
C30 C29 C28 C27 -0.3(6) .
F2 C28 C27 F1 2.9(5) .
C29 C28 C27 F1 -178.3(3) .
F2 C28 C27 C26 -177.6(3) .
C29 C28 C27 C26 1.2(6) .
F1 C27 C26 C31 177.6(3) .
C28 C27 C26 C31 -1.8(5) .
F1 C27 C26 C25 -4.0(5) .
C28 C27 C26 C25 176.6(3) .
C30 C31 C26 C27 1.6(5) .
C32 C31 C26 C27 179.1(3) .
C30 C31 C26 C25 -176.8(3) .
C32 C31 C26 C25 0.7(4) .
Dy1 O1 C25 O2 68.6(6) .
Dy1 O1 C25 C26 -111.0(4) .
Dy2 O2 C25 O1 35.2(7) .
Dy2 O2 C25 C26 -145.3(4) .
C27 C26 C25 O1 -57.7(4) .
C31 C26 C25 O1 120.6(4) .
C27 C26 C25 O2 122.7(3) .
C31 C26 C25 O2 -59.0(4) .
Dy2 O9 C41 O10 118.1(5) .
Dy2 O9 C41 C42 -65.9(6) .
Dy1 O10 C41 O9 -98.8(3) .
Dy1 O10 C41 C42 85.2(3) .
O9 C41 C42 C43 -90.5(4) .
O10 C41 C42 C43 85.9(3) .
O9 C41 C42 C47 90.3(4) .
O10 C41 C42 C47 -93.3(4) .
C47 C42 C43 F9 -179.4(3) .
C41 C42 C43 F9 1.4(4) .
C47 C42 C43 C44 0.5(5) .
C41 C42 C43 C44 -178.7(3) .
F9 C43 C44 F10 -1.1(5) .
C42 C43 C44 F10 179.0(3) .
F9 C43 C44 C45 178.5(3) .
C42 C43 C44 C45 -1.3(5) .
F10 C44 C45 F11 -0.6(5) .
C43 C44 C45 F11 179.7(3) .
F10 C44 C45 C46 179.7(3) .
C43 C44 C45 C46 0.0(5) .
F11 C45 C46 F12 0.7(5) .
C44 C45 C46 F12 -179.6(3) .
F11 C45 C46 C47 -177.6(3) .
C44 C45 C46 C47 2.1(5) .
F12 C46 C47 C42 178.9(3) .
C45 C46 C47 C42 -2.9(5) .
F12 C46 C47 C48 -2.4(5) .
C45 C46 C47 C48 175.8(3) .
C43 C42 C47 C46 1.6(5) .
C41 C42 C47 C46 -179.2(3) .
C43 C42 C47 C48 -177.1(3) .
C41 C42 C47 C48 2.1(4) .
Dy1 O11 C48 O12 -126.8(3) .
Dy1 O11 C48 C47 52.6(4) .
Dy1 O12 C48 O11 7.0(4) 2_556
Dy1 O12 C48 C47 -172.4(2) 2_556
C46 C47 C48 O11 -159.0(3) .
C42 C47 C48 O11 19.7(4) .
C46 C47 C48 O12 20.4(5) .
C42 C47 C48 O12 -160.9(3) .
